data_7005945
loop_
_publ_author_name
'Bratsos, Ioannis'
'Birarda, Giovanni'
'Jedner, Stephanie'
'Zangrando, Ennio'
'Alessio, Enzo'

_publ_section_title
;
 Half-sandwich RuII-[9]aneS3 complexes with dicarboxylate ligands:
 synthesis, characterization and chemical behavior.
;
_journal_issue 36
_journal_name_full 'Dalton transactions (Cambridge, England : 2003)'
_journal_page_first 4048
_journal_page_last 4058
_journal_paper_doi 10.1039/b707011j
_journal_year 2007
_chemical_formula_moiety 'C17 H36 F3 O11 Ru2 S8 1+, C F3 S O3 1-, 0.5(C H Cl3)'
_chemical_formula_sum 'C18.5 H36.5 Cl1.5 F6 O14 Ru2 S9'
_chemical_formula_weight 1140.83
_chemical_name_systematic
;
fac-(1,4,7-tritiacyclononane)-(dimethylsulfoxide,S)-ruthenium(II)-(mu-oxalate)-
fac-tris(dimethylsulfoxide,S)-(triflate,O)-ruthenium(II)
triflate chloroform solvate
;
_space_group_IT_number 62
_symmetry_cell_setting orthorhombic
_symmetry_space_group_name_Hall '-P 2ac 2n'
_symmetry_space_group_name_H-M 'P n m a'
_atom_sites_solution_hydrogens geom
_atom_sites_solution_primary direct
_atom_sites_solution_secondary difmap
_audit_creation_method SHELXL-97
_cell_angle_alpha 90.00
_cell_angle_beta 90.00
_cell_angle_gamma 90.00
_cell_formula_units_Z 8
_cell_length_a 16.558(4)
_cell_length_b 41.174(7)
_cell_length_c 12.341(3)
_cell_measurement_temperature 293(2)
_cell_volume 8414(3)
_computing_cell_refinement 'Denzo (Otwinowski & Minor 1997)'
_computing_data_collection 'Nonius Xpress'
_computing_data_reduction 'Denzo and Scalepack (Otwinowski & Minor 1997)'
_computing_molecular_graphics 'Ortep3/windows (Farrugia,1997)'
_computing_publication_material 'Wingx 1.70.00 (Farrugia, 1999)'
_computing_structure_refinement 'SHELX97 (Sheldrick, 1998)'
_computing_structure_solution 'SHELX97 (Sheldrick, 1998)'
_diffrn_ambient_temperature 293(2)
_diffrn_measured_fraction_theta_full 0.836
_diffrn_measured_fraction_theta_max 0.836
_diffrn_measurement_device_type 'image plate dip1030'
_diffrn_measurement_method 'laser scanner'
_diffrn_radiation_monochromator graphite
_diffrn_radiation_source 'fine-focus sealed tube'
_diffrn_radiation_type MoK\a
_diffrn_radiation_wavelength 0.71073
_diffrn_reflns_av_R_equivalents 0.0382
_diffrn_reflns_av_sigmaI/netI 0.0708
_diffrn_reflns_limit_h_max 15
_diffrn_reflns_limit_h_min -15
_diffrn_reflns_limit_k_max 20
_diffrn_reflns_limit_k_min -20
_diffrn_reflns_limit_l_max 53
_diffrn_reflns_limit_l_min -53
_diffrn_reflns_number 76589
_diffrn_reflns_theta_full 27.48
_diffrn_reflns_theta_max 27.48
_diffrn_reflns_theta_min 2.06
_exptl_absorpt_coefficient_mu 1.339
_exptl_absorpt_correction_T_max 0.9232
_exptl_absorpt_correction_T_min 0.2978
_exptl_absorpt_correction_type refdelf
_exptl_absorpt_process_details
;
Parkin S,Moezzi B & Hope H, (1995) J. Appl. Cryst. 28, 53-56
Cubic fit to sin(theta)/lambda - 24 parameters
;
_exptl_crystal_colour yellow
_exptl_crystal_density_diffrn 1.801
_exptl_crystal_density_method 'not measured'
_exptl_crystal_F_000 4568
_exptl_crystal_size_max 0.40
_exptl_crystal_size_mid 0.20
_exptl_crystal_size_min 0.12
_refine_diff_density_max 1.055
_refine_diff_density_min -1.062
_refine_diff_density_rms 0.120
_refine_ls_extinction_method none
_refine_ls_goodness_of_fit_ref 0.879
_refine_ls_hydrogen_treatment mixed
_refine_ls_matrix_type full
_refine_ls_number_parameters 459
_refine_ls_number_reflns 8178
_refine_ls_number_restraints 33
_refine_ls_restrained_S_all 0.887
_refine_ls_R_factor_all 0.1004
_refine_ls_R_factor_gt 0.0596
_refine_ls_shift/su_max 0.002
_refine_ls_shift/su_mean 0.000
_refine_ls_structure_factor_coef Fsqd
_refine_ls_weighting_details 'calc w=1/[\s^2^(Fo^2^)+(0.1112P)^2^] where P=(Fo^2^+2Fc^2^)/3'
_refine_ls_weighting_scheme calc
_refine_ls_wR_factor_gt 0.1681
_refine_ls_wR_factor_ref 0.1805
_reflns_number_gt 4232
_reflns_number_total 8178
_reflns_threshold_expression >2sigma(I)
_cod_data_source_file b707011j.txt
_cod_data_source_block 5
_cod_original_sg_symbol_H-M 'P nma'
_cod_original_formula_sum 'C18.50 H36.50 Cl1.50 F6 O14 Ru2 S9'
_cod_database_code 7005945

loop_
_symmetry_equiv_pos_as_xyz
'x, y, z'
'-x+1/2, -y, z+1/2'
'x+1/2, -y+1/2, -z+1/2'
'-x, y+1/2, -z'
'-x, -y, -z'
'x-1/2, y, -z-1/2'
'-x-1/2, y-1/2, z-1/2'
'x, -y-1/2, z'

loop_
_atom_site_label
_atom_site_type_symbol
_atom_site_fract_x
_atom_site_fract_y
_atom_site_fract_z
_atom_site_U_iso_or_equiv
_atom_site_adp_type
_atom_site_occupancy
_atom_site_symmetry_multiplicity
_atom_site_calc_flag
_atom_site_refinement_flags
_atom_site_disorder_assembly
_atom_site_disorder_group
Ru1 Ru 0.09439(5) 0.627867(15) 0.33225(4) 0.0585(2) Uani 1 1 d . . .
S1 S -0.03792(17) 0.62440(6) 0.28220(15) 0.0711(7) Uani 1 1 d . . .
S2 S 0.11124(19) 0.66583(6) 0.19944(16) 0.0802(8) Uani 1 1 d . . .
S3 S 0.0573(2) 0.66928(6) 0.45189(16) 0.0866(9) Uani 1 1 d . . .
C1 C -0.0545(7) 0.6542(3) 0.1693(7) 0.093(3) Uani 1 1 d . . .
H12A H -0.0924 0.6452 0.1175 0.111 Uiso 1 1 calc R . .
H12B H -0.0777 0.6740 0.1984 0.111 Uiso 1 1 calc R . .
C2 C 0.0236(7) 0.6619(3) 0.1133(6) 0.102(4) Uani 1 1 d . . .
H11A H 0.0168 0.6821 0.0737 0.122 Uiso 1 1 calc R . .
H11B H 0.0342 0.6450 0.0605 0.122 Uiso 1 1 calc R . .
C3 C 0.0893(9) 0.7053(2) 0.2640(9) 0.122(5) Uani 1 1 d . . .
H16A H 0.1246 0.7217 0.2334 0.146 Uiso 1 1 calc R . .
H16B H 0.0341 0.7115 0.2477 0.146 Uiso 1 1 calc R . .
C4 C 0.1004(9) 0.7046(2) 0.3837(8) 0.123(5) Uani 1 1 d . . .
H15A H 0.0762 0.7240 0.4142 0.148 Uiso 1 1 calc R . .
H15B H 0.1577 0.7053 0.3993 0.148 Uiso 1 1 calc R . .
C5 C -0.0485(8) 0.6752(2) 0.4329(7) 0.102(4) Uani 1 1 d . . .
H14A H -0.0722 0.6815 0.5016 0.122 Uiso 1 1 calc R . .
H14B H -0.0564 0.6930 0.3826 0.122 Uiso 1 1 calc R . .
C6 C -0.0947(7) 0.6446(3) 0.3890(8) 0.098(4) Uani 1 1 d . . .
H13A H -0.1469 0.6512 0.3612 0.118 Uiso 1 1 calc R . .
H13B H -0.1037 0.6294 0.4481 0.118 Uiso 1 1 calc R . .
S4 S 0.13210(17) 0.58865(6) 0.21252(14) 0.0680(6) Uani 1 1 d . . .
O4 O 0.1000(4) 0.59170(16) 0.1015(4) 0.086(2) Uani 1 1 d . . .
C7 C 0.2362(8) 0.5837(4) 0.2038(7) 0.121(5) Uani 1 1 d . . .
H10A H 0.2602 0.6033 0.1765 0.181 Uiso 1 1 calc R . .
H10B H 0.2482 0.5660 0.1557 0.181 Uiso 1 1 calc R . .
H10C H 0.2576 0.5790 0.2744 0.181 Uiso 1 1 calc R . .
C8 C 0.1041(8) 0.5494(2) 0.2609(8) 0.102(4) Uani 1 1 d . . .
H9A H 0.0469 0.5488 0.2735 0.153 Uiso 1 1 calc R . .
H9B H 0.1321 0.5450 0.3274 0.153 Uiso 1 1 calc R . .
H9C H 0.1183 0.5333 0.2079 0.153 Uiso 1 1 calc R . .
O1 O 0.2133(4) 0.63282(13) 0.3961(3) 0.0654(16) Uani 1 1 d . . .
O2 O 0.0912(4) 0.59444(12) 0.4687(3) 0.0578(14) Uani 1 1 d . . .
C9 C 0.2201(6) 0.62053(17) 0.4892(5) 0.056(2) Uani 1 1 d . . .
C10 C 0.1515(6) 0.59823(17) 0.5279(5) 0.059(2) Uani 1 1 d . . .
O8 O 0.1625(4) 0.58416(12) 0.6190(3) 0.0602(15) Uani 1 1 d . . .
O9 O 0.2793(4) 0.62516(12) 0.5496(3) 0.0599(14) Uani 1 1 d . . .
Ru2 Ru 0.26899(4) 0.600086(14) 0.69929(4) 0.05195(19) Uani 1 1 d . . .
S5 S 0.38844(15) 0.61885(5) 0.75882(14) 0.0618(6) Uani 1 1 d . . .
O5 O 0.3901(4) 0.64401(16) 0.8426(4) 0.0803(19) Uani 1 1 d . . .
S6 S 0.24926(15) 0.56887(5) 0.84582(13) 0.0608(6) Uani 1 1 d . . .
O6 O 0.2859(4) 0.57874(15) 0.9495(3) 0.0752(19) Uani 1 1 d . . .
S7 S 0.19973(17) 0.64215(5) 0.76873(15) 0.0635(6) Uani 1 1 d . . .
O7 O 0.1130(4) 0.64055(16) 0.7431(5) 0.086(2) Uani 1 1 d . . .
C11 C 0.4417(6) 0.6349(3) 0.6430(7) 0.084(3) Uani 1 1 d . . .
H5A H 0.4074 0.6499 0.6051 0.126 Uiso 1 1 calc R . .
H5B H 0.4563 0.6174 0.5954 0.126 Uiso 1 1 calc R . .
H5C H 0.4896 0.6459 0.6669 0.126 Uiso 1 1 calc R . .
C12 C 0.4554(7) 0.5873(3) 0.8026(7) 0.087(3) Uani 1 1 d . . .
H6A H 0.4425 0.5813 0.8757 0.131 Uiso 1 1 calc R . .
H6B H 0.5101 0.5950 0.7993 0.131 Uiso 1 1 calc R . .
H6C H 0.4494 0.5688 0.7561 0.131 Uiso 1 1 calc R . .
C13 C 0.2772(7) 0.5278(2) 0.8219(7) 0.079(3) Uani 1 1 d . . .
H3A H 0.3342 0.5266 0.8076 0.118 Uiso 1 1 calc R . .
H3B H 0.2480 0.5196 0.7606 0.118 Uiso 1 1 calc R . .
H3C H 0.2647 0.5149 0.8846 0.118 Uiso 1 1 calc R . .
C14 C 0.1447(5) 0.5632(2) 0.8659(6) 0.072(3) Uani 1 1 d . . .
H4A H 0.1207 0.5833 0.8884 0.108 Uiso 1 1 calc R . .
H4B H 0.1363 0.5471 0.9208 0.108 Uiso 1 1 calc R . .
H4C H 0.1203 0.5562 0.7994 0.108 Uiso 1 1 calc R . .
C15 C 0.2081(6) 0.6503(2) 0.9099(6) 0.078(3) Uani 1 1 d . . .
H7A H 0.1864 0.6324 0.9502 0.117 Uiso 1 1 calc R . .
H7B H 0.1786 0.6697 0.9271 0.117 Uiso 1 1 calc R . .
H7C H 0.2640 0.6532 0.9285 0.117 Uiso 1 1 calc R . .
C16 C 0.2328(7) 0.6798(2) 0.7211(7) 0.085(3) Uani 1 1 d . . .
H8A H 0.2307 0.6801 0.6433 0.128 Uiso 1 1 calc R . .
H8B H 0.2873 0.6835 0.7445 0.128 Uiso 1 1 calc R . .
H8C H 0.1985 0.6967 0.7492 0.128 Uiso 1 1 calc R . .
O3 O 0.3320(4) 0.56066(13) 0.6199(4) 0.0683(17) Uani 1 1 d . . .
S8 S 0.32091(16) 0.53896(5) 0.52711(15) 0.0684(6) Uani 1 1 d D . .
O10 O 0.3165(5) 0.50583(14) 0.5571(5) 0.105(3) Uani 1 1 d D . .
O11 O 0.2623(4) 0.54945(17) 0.4498(4) 0.094(2) Uani 1 1 d D . .
C17 C 0.4226(8) 0.5437(3) 0.4637(8) 0.097(4) Uani 1 1 d D . .
F1 F 0.4231(5) 0.5225(2) 0.3784(6) 0.165(4) Uani 1 1 d D . .
F2 F 0.4779(5) 0.5380(2) 0.5266(7) 0.150(3) Uani 1 1 d D . .
F3 F 0.4237(6) 0.5744(2) 0.4254(6) 0.166(4) Uani 1 1 d . . .
S20 S 0.3380(6) 0.7500 0.3250(6) 0.173(3) Uani 1 2 d SD . .
O20 O 0.4189(13) 0.7500 0.271(2) 0.295(13) Uiso 1 2 d SD . .
O21 O 0.3027(13) 0.7814(4) 0.2948(14) 0.317(10) Uiso 1 1 d D . .
C20 C 0.3684(19) 0.7500 0.4727(18) 0.31(2) Uiso 1 2 d SD . .
F20 F 0.2900(17) 0.7500 0.521(2) 0.377(15) Uiso 1 2 d SD . .
F21 F 0.3858(10) 0.7789(4) 0.4936(14) 0.336(8) Uiso 1 1 d D . .
S30 S 0.1547(4) 0.7500 -0.0308(3) 0.1118(17) Uani 1 2 d SD . .
O30 O 0.1386(16) 0.7500 0.0858(13) 0.143(9) Uiso 0.50 2 d SPD . .
O31 O 0.1262(10) 0.7787(3) -0.0844(12) 0.110(5) Uiso 0.50 1 d PD . .
C30 C 0.2691(12) 0.7500 -0.021(2) 0.249(18) Uiso 1 2 d SD . .
F30 F 0.2871(15) 0.7500 -0.1341(19) 0.179(10) Uiso 0.50 2 d SPD . .
F31 F 0.2827(12) 0.7743(5) 0.0337(16) 0.166(7) Uiso 0.50 1 d PD . .
O32 O 0.156(3) 0.7500 -0.170(3) 0.248(19) Uiso 0.50 2 d SP . .
O33 O 0.1208(17) 0.7835(6) -0.016(2) 0.197(11) Uiso 0.50 1 d P . .
F32 F 0.272(4) 0.7500 0.078(3) 0.34(3) Uiso 0.50 2 d SP . .
F33 F 0.3027(12) 0.7752(5) -0.0383(15) 0.156(6) Uiso 0.50 1 d P . .
C40 C 0.5191(11) 0.7500 0.774(2) 0.168(10) Uani 1 2 d S . .
H40 H 0.5430 0.7500 0.7018 0.202 Uiso 1 2 calc SR . .
Cl1 Cl 0.5950(9) 0.7500 0.8662(7) 0.288(6) Uani 1 2 d S . .
Cl2 Cl 0.4722(5) 0.78482(14) 0.7921(5) 0.238(3) Uani 1 1 d . . .

loop_
_atom_site_aniso_label
_atom_site_aniso_U_11
_atom_site_aniso_U_22
_atom_site_aniso_U_33
_atom_site_aniso_U_23
_atom_site_aniso_U_13
_atom_site_aniso_U_12
Ru1 0.0670(6) 0.0644(4) 0.0440(3) 0.0009(2) -0.0042(3) -0.0067(3)
S1 0.068(2) 0.0878(15) 0.0576(10) 0.0000(9) -0.0041(10) 0.0047(12)
S2 0.101(3) 0.0811(14) 0.0581(10) 0.0139(9) -0.0025(11) -0.0122(13)
S3 0.130(3) 0.0711(13) 0.0585(11) -0.0102(9) -0.0022(13) -0.0006(14)
C1 0.079(11) 0.129(9) 0.070(5) 0.025(5) -0.010(5) 0.010(7)
C2 0.115(12) 0.135(9) 0.055(5) 0.018(5) -0.005(5) 0.035(8)
C3 0.184(16) 0.078(7) 0.103(7) 0.017(5) -0.003(8) -0.017(8)
C4 0.204(17) 0.076(6) 0.090(7) -0.009(5) 0.017(8) -0.029(8)
C5 0.146(13) 0.084(7) 0.076(5) -0.002(5) 0.011(6) 0.039(7)
C6 0.090(11) 0.120(8) 0.085(6) 0.003(6) 0.023(6) 0.021(7)
S4 0.064(2) 0.0901(14) 0.0503(9) -0.0081(8) -0.0023(9) 0.0046(11)
O4 0.086(6) 0.117(5) 0.053(3) -0.013(3) -0.013(3) 0.017(4)
C7 0.092(13) 0.212(14) 0.058(5) -0.010(6) 0.002(5) 0.017(10)
C8 0.133(12) 0.078(6) 0.094(6) -0.019(5) -0.010(6) 0.005(6)
O1 0.060(5) 0.087(4) 0.049(2) 0.010(2) -0.006(2) -0.021(3)
O2 0.059(5) 0.068(3) 0.046(2) 0.001(2) -0.006(2) 0.000(3)
C9 0.062(7) 0.060(4) 0.045(3) 0.001(3) 0.002(4) -0.008(4)
C10 0.074(8) 0.057(4) 0.046(3) -0.004(3) 0.002(4) 0.000(4)
O8 0.070(5) 0.066(3) 0.044(2) -0.001(2) 0.000(2) -0.009(3)
O9 0.053(5) 0.078(3) 0.049(2) 0.004(2) -0.004(2) -0.014(3)
Ru2 0.0468(5) 0.0666(4) 0.0423(3) -0.0023(2) 0.0005(2) -0.0036(3)
S5 0.0483(18) 0.0844(13) 0.0528(9) -0.0050(8) -0.0037(9) -0.0096(10)
O5 0.063(6) 0.105(4) 0.073(3) -0.024(3) -0.007(3) -0.009(4)
S6 0.056(2) 0.0791(13) 0.0477(9) 0.0037(8) 0.0013(8) 0.0004(10)
O6 0.071(6) 0.109(4) 0.046(2) 0.002(2) -0.010(3) 0.001(3)
S7 0.057(2) 0.0727(12) 0.0611(10) -0.0085(8) 0.0027(10) 0.0001(10)
O7 0.041(6) 0.104(5) 0.112(5) -0.029(4) -0.007(4) 0.007(3)
C11 0.048(8) 0.136(8) 0.068(5) 0.006(5) -0.007(5) -0.024(6)
C12 0.068(10) 0.110(7) 0.084(5) 0.000(5) -0.007(5) 0.010(6)
C13 0.068(9) 0.073(5) 0.095(6) 0.010(4) 0.003(5) 0.008(5)
C14 0.041(7) 0.117(7) 0.059(4) -0.001(4) 0.011(4) -0.019(5)
C15 0.079(9) 0.098(6) 0.057(4) -0.009(4) 0.008(4) 0.001(5)
C16 0.101(10) 0.067(5) 0.088(6) -0.001(4) 0.003(6) -0.003(5)
O3 0.076(5) 0.079(3) 0.049(2) -0.009(2) 0.002(3) 0.006(3)
S8 0.071(2) 0.0775(13) 0.0565(10) -0.0100(8) 0.0010(10) 0.0022(11)
O10 0.147(8) 0.071(4) 0.097(4) 0.003(3) 0.004(4) -0.019(4)
O11 0.076(6) 0.128(5) 0.077(4) -0.030(3) -0.017(3) 0.030(4)
C17 0.098(13) 0.115(9) 0.077(6) -0.022(6) 0.024(6) -0.004(7)
F1 0.148(9) 0.214(8) 0.132(5) -0.077(6) 0.078(5) -0.018(7)
F2 0.064(7) 0.239(9) 0.145(6) -0.053(6) -0.012(5) 0.036(6)
F3 0.188(11) 0.165(7) 0.144(6) -0.001(5) 0.070(6) -0.062(7)
S20 0.185(9) 0.109(4) 0.226(7) 0.000 -0.006(6) 0.000
S30 0.165(6) 0.078(2) 0.093(2) 0.000 0.023(3) 0.000
C40 0.20(3) 0.090(13) 0.21(2) 0.000 -0.04(2) 0.000
Cl1 0.50(2) 0.204(8) 0.162(6) 0.000 -0.094(9) 0.000
Cl2 0.323(10) 0.171(5) 0.220(5) -0.020(4) 0.010(5) 0.073(5)

loop_
_atom_type_symbol
_atom_type_description
_atom_type_scat_dispersion_real
_atom_type_scat_dispersion_imag
_atom_type_scat_source
C C 0.0033 0.0016 'International Tables Vol C Tables 4.2.6.8 and 6.1.1.4'
H H 0.0000 0.0000 'International Tables Vol C Tables 4.2.6.8 and 6.1.1.4'
O O 0.0106 0.0060 'International Tables Vol C Tables 4.2.6.8 and 6.1.1.4'
F F 0.0171 0.0103 'International Tables Vol C Tables 4.2.6.8 and 6.1.1.4'
S S 0.1246 0.1234 'International Tables Vol C Tables 4.2.6.8 and 6.1.1.4'
Ru Ru -1.2594 0.8363 'International Tables Vol C Tables 4.2.6.8 and 6.1.1.4'
Cl Cl 0.1484 0.1585 'International Tables Vol C Tables 4.2.6.8 and 6.1.1.4'

loop_
_geom_angle_atom_site_label_1
_geom_angle_atom_site_label_2
_geom_angle_atom_site_label_3
_geom_angle
_geom_angle_site_symmetry_1
_geom_angle_site_symmetry_3
_geom_angle_publ_flag
O1 Ru1 O2 78.3(2) . . ?
O1 Ru1 S4 93.12(17) . . ?
O2 Ru1 S4 93.47(14) . . ?
O1 Ru1 S1 173.67(15) . . ?
O2 Ru1 S1 98.42(17) . . ?
S4 Ru1 S1 92.48(9) . . ?
O1 Ru1 S2 94.98(15) . . ?
O2 Ru1 S2 172.88(16) . . ?
S4 Ru1 S2 89.21(9) . . ?
S1 Ru1 S2 88.04(9) . . ?
O1 Ru1 S3 86.53(17) . . ?
O2 Ru1 S3 88.05(14) . . ?
S4 Ru1 S3 178.34(9) . . ?
S1 Ru1 S3 87.96(10) . . ?
S2 Ru1 S3 89.20(9) . . ?
C6 S1 C1 99.4(5) . . ?
C6 S1 Ru1 105.7(4) . . ?
C1 S1 Ru1 107.5(4) . . ?
C2 S2 C3 100.0(6) . . ?
C2 S2 Ru1 105.3(4) . . ?
C3 S2 Ru1 105.6(3) . . ?
C5 S3 C4 102.4(6) . . ?
C5 S3 Ru1 106.0(3) . . ?
C4 S3 Ru1 100.8(4) . . ?
C2 C1 S1 110.7(7) . . ?
C1 C2 S2 116.1(6) . . ?
C4 C3 S2 112.7(7) . . ?
C3 C4 S3 115.2(8) . . ?
C6 C5 S3 114.4(7) . . ?
C5 C6 S1 111.4(8) . . ?
O4 S4 C7 108.1(4) . . ?
O4 S4 C8 107.1(5) . . ?
C7 S4 C8 99.9(7) . . ?
O4 S4 Ru1 116.3(3) . . ?
C7 S4 Ru1 113.3(4) . . ?
C8 S4 Ru1 110.7(3) . . ?
C9 O1 Ru1 112.4(5) . . ?
C10 O2 Ru1 110.8(5) . . ?
O9 C9 O1 123.7(7) . . ?
O9 C9 C10 119.2(6) . . ?
O1 C9 C10 117.1(7) . . ?
O2 C10 O8 124.9(8) . . ?
O2 C10 C9 119.0(6) . . ?
O8 C10 C9 116.0(7) . . ?
C10 O8 Ru2 112.9(5) . . ?
C9 O9 Ru2 112.5(5) . . ?
O9 Ru2 O8 79.15(19) . . ?
O9 Ru2 O3 86.1(2) . . ?
O8 Ru2 O3 87.6(2) . . ?
O9 Ru2 S6 172.79(15) . . ?
O8 Ru2 S6 94.47(14) . . ?
O3 Ru2 S6 90.30(14) . . ?
O9 Ru2 S5 92.65(16) . . ?
O8 Ru2 S5 171.28(13) . . ?
O3 Ru2 S5 88.94(18) . . ?
S6 Ru2 S5 93.54(8) . . ?
O9 Ru2 S7 89.90(16) . . ?
O8 Ru2 S7 89.55(16) . . ?
O3 Ru2 S7 175.45(14) . . ?
S6 Ru2 S7 93.43(8) . . ?
S5 Ru2 S7 93.41(9) . . ?
O5 S5 C12 106.8(4) . . ?
O5 S5 C11 106.9(4) . . ?
C12 S5 C11 101.7(5) . . ?
O5 S5 Ru2 119.4(3) . . ?
C12 S5 Ru2 113.2(4) . . ?
C11 S5 Ru2 107.3(3) . . ?
O6 S6 C14 108.6(4) . . ?
O6 S6 C13 107.4(4) . . ?
C14 S6 C13 98.8(5) . . ?
O6 S6 Ru2 118.8(3) . . ?
C14 S6 Ru2 109.4(3) . . ?
C13 S6 Ru2 111.9(3) . . ?
O7 S7 C16 105.8(5) . . ?
O7 S7 C15 107.2(4) . . ?
C16 S7 C15 97.9(4) . . ?
O7 S7 Ru2 112.4(3) . . ?
C16 S7 Ru2 113.4(4) . . ?
C15 S7 Ru2 118.6(3) . . ?
S8 O3 Ru2 138.7(4) . . ?
O10 S8 O11 115.5(5) . . ?
O10 S8 O3 113.0(4) . . ?
O11 S8 O3 115.0(4) . . ?
O10 S8 C17 104.9(5) . . ?
O11 S8 C17 107.5(5) . . ?
O3 S8 C17 98.7(4) . . ?
F2 C17 F3 113.2(12) . . ?
F2 C17 F1 111.1(11) . . ?
F3 C17 F1 109.2(9) . . ?
F2 C17 S8 112.9(8) . . ?
F3 C17 S8 104.9(9) . . ?
F1 C17 S8 105.1(8) . . ?
O21 S20 O21 123.6(18) 8_575 . ?
O21 S20 O20 104.2(10) 8_575 . ?
O21 S20 O20 104.2(10) . . ?
O21 S20 C20 110.5(9) 8_575 . ?
O21 S20 C20 110.5(9) . . ?
O20 S20 C20 100.9(14) . . ?
F21 C20 F21 144(3) . 8_575 ?
F21 C20 F20 97.0(17) . . ?
F21 C20 F20 97.0(17) 8_575 . ?
F21 C20 S20 105.1(14) . . ?
F21 C20 S20 105.1(14) 8_575 . ?
F20 C20 S20 99.4(18) . . ?
O31 S30 O31 111.0(14) 8_575 . ?
O31 S30 O30 113.2(8) 8_575 . ?
O31 S30 O30 113.2(8) . . ?
O31 S30 O33 34.4(10) 8_575 8_575 ?
O31 S30 O33 133.7(13) . 8_575 ?
O30 S30 O33 79.2(11) . 8_575 ?
O31 S30 O33 133.7(13) 8_575 . ?
O31 S30 O33 34.4(10) . . ?
O30 S30 O33 79.2(11) . . ?
O33 S30 O33 134(2) 8_575 . ?
O31 S30 O32 62.7(9) 8_575 . ?
O31 S30 O32 62.7(9) . . ?
O30 S30 O32 170(2) . . ?
O33 S30 O32 97.2(12) 8_575 . ?
O33 S30 O32 97.2(12) . . ?
O31 S30 C30 110.9(8) 8_575 . ?
O31 S30 C30 110.9(8) . . ?
O30 S30 C30 96.9(12) . . ?
O33 S30 C30 111.4(11) 8_575 . ?
O33 S30 C30 111.4(11) . . ?
O32 S30 C30 93.0(19) . . ?
O33 O31 S30 77(2) . . ?
O33 O31 O32 144(2) . . ?
S30 O31 O32 67.0(13) . . ?
F33 C30 F33 120(3) . 8_575 ?
F33 C30 F32 99(2) . . ?
F33 C30 F32 99(2) 8_575 . ?
F33 C30 F31 46.1(11) . . ?
F33 C30 F31 136(2) 8_575 . ?
F32 C30 F31 56.0(16) . . ?
F33 C30 F31 136(2) . 8_575 ?
F33 C30 F31 46.1(11) 8_575 8_575 ?
F32 C30 F31 56.0(16) . 8_575 ?
F31 C30 F31 109(3) . 8_575 ?
F33 C30 F30 74.4(16) . . ?
F33 C30 F30 74.4(16) 8_575 . ?
F32 C30 F30 166(4) . . ?
F31 C30 F30 120.1(16) . . ?
F31 C30 F30 120.1(16) 8_575 . ?
F33 C30 S30 117.0(14) . . ?
F33 C30 S30 117.0(14) 8_575 . ?
F32 C30 S30 96(3) . . ?
F31 C30 S30 102.5(15) . . ?
F31 C30 S30 102.5(15) 8_575 . ?
F30 C30 S30 98.5(17) . . ?
C30 F30 F33 46.2(9) . . ?
C30 F30 F33 46.2(9) . 8_575 ?
F33 F30 F33 81.2(16) . 8_575 ?
F33 F31 F32 122(3) . . ?
F33 F31 C30 65.0(15) . . ?
F32 F31 C30 61.6(16) . . ?
O31 O32 O31 90.9(18) 8_575 . ?
O31 O32 S30 50.3(9) 8_575 . ?
O31 O32 S30 50.3(9) . . ?
O31 O33 S30 68.5(18) . . ?
F31 F32 F31 121(4) . 8_575 ?
F31 F32 C30 62.3(16) . . ?
F31 F32 C30 62.3(16) 8_575 . ?
F31 F33 C30 68.9(17) . . ?
F31 F33 F30 128(2) . . ?
C30 F33 F30 59.3(14) . . ?
Cl2 C40 Cl2 121.3(15) . 8_575 ?
Cl2 C40 Cl1 105.2(10) . . ?
Cl2 C40 Cl1 105.2(10) 8_575 . ?

loop_
_geom_bond_atom_site_label_1
_geom_bond_atom_site_label_2
_geom_bond_distance
_geom_bond_site_symmetry_2
_geom_bond_publ_flag
Ru1 O1 2.131(6) . ?
Ru1 O2 2.176(4) . ?
Ru1 S4 2.276(2) . ?
Ru1 S1 2.281(3) . ?
Ru1 S2 2.282(2) . ?
Ru1 S3 2.338(2) . ?
S1 C6 1.820(10) . ?
S1 C1 1.877(9) . ?
S2 C2 1.807(11) . ?
S2 C3 1.847(11) . ?
S3 C5 1.784(13) . ?
S3 C4 1.824(10) . ?
C1 C2 1.501(14) . ?
C3 C4 1.489(14) . ?
C5 C6 1.571(15) . ?
S4 O4 1.475(5) . ?
S4 C7 1.739(12) . ?
S4 C8 1.783(10) . ?
O1 C9 1.261(8) . ?
O2 C10 1.247(10) . ?
C9 O9 1.246(9) . ?
C9 C10 1.538(11) . ?
C10 O8 1.278(8) . ?
O8 Ru2 2.127(5) . ?
O9 Ru2 2.123(4) . ?
Ru2 O3 2.164(5) . ?
Ru2 S6 2.2425(19) . ?
Ru2 S5 2.247(2) . ?
Ru2 S7 2.247(2) . ?
S5 O5 1.464(6) . ?
S5 C12 1.791(10) . ?
S5 C11 1.804(9) . ?
S6 O6 1.474(5) . ?
S6 C14 1.765(9) . ?
S6 C13 1.779(9) . ?
S7 O7 1.472(7) . ?
S7 C16 1.748(9) . ?
S7 C15 1.779(7) . ?
O3 S8 1.464(5) . ?
S8 O10 1.415(6) . ?
S8 O11 1.428(6) . ?
S8 C17 1.866(12) . ?
C17 F2 1.223(12) . ?
C17 F3 1.351(13) . ?
C17 F1 1.368(11) . ?
S20 O21 1.468(14) 8_575 ?
S20 O21 1.468(14) . ?
S20 O20 1.494(17) . ?
S20 C20 1.89(2) . ?
C20 F21 1.251(15) . ?
C20 F21 1.251(15) 8_575 ?
C20 F20 1.43(2) . ?
S30 O31 1.433(12) 8_575 ?
S30 O31 1.433(12) . ?
S30 O30 1.464(15) . ?
S30 O33 1.50(3) 8_575 ?
S30 O33 1.50(3) . ?
S30 O32 1.72(3) . ?
S30 C30 1.90(2) . ?
O31 O33 0.87(2) . ?
O31 O32 1.66(2) . ?
C30 F33 1.19(2) . ?
C30 F33 1.19(2) 8_575 ?
C30 F32 1.22(3) . ?
C30 F31 1.230(16) . ?
C30 F31 1.230(16) 8_575 ?
C30 F30 1.423(19) . ?
F30 F33 1.59(3) . ?
F30 F33 1.59(3) 8_575 ?
F31 F33 0.95(2) . ?
F31 F32 1.15(3) . ?
O32 O31 1.66(2) 8_575 ?
F32 F31 1.15(3) 8_575 ?
C40 Cl2 1.645(11) . ?
C40 Cl2 1.645(11) 8_575 ?
C40 Cl1 1.692(15) . ?

loop_
_geom_torsion_atom_site_label_1
_geom_torsion_atom_site_label_2
_geom_torsion_atom_site_label_3
_geom_torsion_atom_site_label_4
_geom_torsion
_geom_torsion_site_symmetry_1
_geom_torsion_site_symmetry_2
_geom_torsion_site_symmetry_3
_geom_torsion_site_symmetry_4
_geom_torsion_publ_flag
O1 Ru1 S1 C6 11.8(15) . . . . ?
O2 Ru1 S1 C6 70.1(4) . . . . ?
S4 Ru1 S1 C6 163.9(4) . . . . ?
S2 Ru1 S1 C6 -106.9(4) . . . . ?
S3 Ru1 S1 C6 -17.7(4) . . . . ?
O1 Ru1 S1 C1 117.2(14) . . . . ?
O2 Ru1 S1 C1 175.6(4) . . . . ?
S4 Ru1 S1 C1 -90.6(4) . . . . ?
S2 Ru1 S1 C1 -1.4(4) . . . . ?
S3 Ru1 S1 C1 87.8(4) . . . . ?
O1 Ru1 S2 C2 169.8(4) . . . . ?
O2 Ru1 S2 C2 -171.0(13) . . . . ?
S4 Ru1 S2 C2 76.7(4) . . . . ?
S1 Ru1 S2 C2 -15.8(4) . . . . ?
S3 Ru1 S2 C2 -103.8(4) . . . . ?
O1 Ru1 S2 C3 -84.9(5) . . . . ?
O2 Ru1 S2 C3 -65.7(14) . . . . ?
S4 Ru1 S2 C3 -178.0(5) . . . . ?
S1 Ru1 S2 C3 89.5(5) . . . . ?
S3 Ru1 S2 C3 1.5(5) . . . . ?
O1 Ru1 S3 C5 -178.8(4) . . . . ?
O2 Ru1 S3 C5 -100.4(4) . . . . ?
S4 Ru1 S3 C5 104(4) . . . . ?
S1 Ru1 S3 C5 -1.9(4) . . . . ?
S2 Ru1 S3 C5 86.2(4) . . . . ?
O1 Ru1 S3 C4 74.9(5) . . . . ?
O2 Ru1 S3 C4 153.3(5) . . . . ?
S4 Ru1 S3 C4 -3(4) . . . . ?
S1 Ru1 S3 C4 -108.2(5) . . . . ?
S2 Ru1 S3 C4 -20.2(5) . . . . ?
C6 S1 C1 C2 132.6(8) . . . . ?
Ru1 S1 C1 C2 22.7(9) . . . . ?
S1 C1 C2 S2 -39.1(11) . . . . ?
C3 S2 C2 C1 -73.0(9) . . . . ?
Ru1 S2 C2 C1 36.4(9) . . . . ?
C2 S2 C3 C4 132.5(10) . . . . ?
Ru1 S2 C3 C4 23.4(11) . . . . ?
S2 C3 C4 S3 -45.0(14) . . . . ?
C5 S3 C4 C3 -67.0(11) . . . . ?
Ru1 S3 C4 C3 42.1(11) . . . . ?
C4 S3 C5 C6 130.9(7) . . . . ?
Ru1 S3 C5 C6 25.7(7) . . . . ?
S3 C5 C6 S1 -42.5(9) . . . . ?
C1 S1 C6 C5 -73.7(8) . . . . ?
Ru1 S1 C6 C5 37.6(8) . . . . ?
O1 Ru1 S4 O4 -136.0(4) . . . . ?
O2 Ru1 S4 O4 145.5(4) . . . . ?
S1 Ru1 S4 O4 46.9(4) . . . . ?
S2 Ru1 S4 O4 -41.1(4) . . . . ?
S3 Ru1 S4 O4 -58(4) . . . . ?
O1 Ru1 S4 C7 -9.9(5) . . . . ?
O2 Ru1 S4 C7 -88.4(5) . . . . ?
S1 Ru1 S4 C7 173.0(5) . . . . ?
S2 Ru1 S4 C7 85.0(5) . . . . ?
S3 Ru1 S4 C7 68(4) . . . . ?
O1 Ru1 S4 C8 101.4(5) . . . . ?
O2 Ru1 S4 C8 22.9(5) . . . . ?
S1 Ru1 S4 C8 -75.7(4) . . . . ?
S2 Ru1 S4 C8 -163.7(4) . . . . ?
S3 Ru1 S4 C8 179(100) . . . . ?
O2 Ru1 O1 C9 -13.6(5) . . . . ?
S4 Ru1 O1 C9 -106.5(5) . . . . ?
S1 Ru1 O1 C9 45.7(17) . . . . ?
S2 Ru1 O1 C9 164.1(5) . . . . ?
S3 Ru1 O1 C9 75.2(5) . . . . ?
O1 Ru1 O2 C10 11.6(5) . . . . ?
S4 Ru1 O2 C10 104.1(5) . . . . ?
S1 Ru1 O2 C10 -162.9(5) . . . . ?
S2 Ru1 O2 C10 -7.9(16) . . . . ?
S3 Ru1 O2 C10 -75.2(5) . . . . ?
Ru1 O1 C9 O9 -167.6(6) . . . . ?
Ru1 O1 C9 C10 13.5(8) . . . . ?
Ru1 O2 C10 O8 173.3(6) . . . . ?
Ru1 O2 C10 C9 -8.6(8) . . . . ?
O9 C9 C10 O2 177.8(7) . . . . ?
O1 C9 C10 O2 -3.2(11) . . . . ?
O9 C9 C10 O8 -4.0(10) . . . . ?
O1 C9 C10 O8 175.0(7) . . . . ?
O2 C10 O8 Ru2 -175.6(6) . . . . ?
C9 C10 O8 Ru2 6.3(8) . . . . ?
O1 C9 O9 Ru2 -179.6(6) . . . . ?
C10 C9 O9 Ru2 -0.7(9) . . . . ?
C9 O9 Ru2 O8 3.0(5) . . . . ?
C9 O9 Ru2 O3 91.2(5) . . . . ?
C9 O9 Ru2 S6 31.0(18) . . . . ?
C9 O9 Ru2 S5 180.0(5) . . . . ?
C9 O9 Ru2 S7 -86.6(5) . . . . ?
C10 O8 Ru2 O9 -5.2(5) . . . . ?
C10 O8 Ru2 O3 -91.7(5) . . . . ?
C10 O8 Ru2 S6 178.2(5) . . . . ?
C10 O8 Ru2 S5 -25.1(13) . . . . ?
C10 O8 Ru2 S7 84.8(5) . . . . ?
O9 Ru2 S5 O5 106.5(4) . . . . ?
O8 Ru2 S5 O5 126.1(10) . . . . ?
O3 Ru2 S5 O5 -167.5(4) . . . . ?
S6 Ru2 S5 O5 -77.3(3) . . . . ?
S7 Ru2 S5 O5 16.4(3) . . . . ?
O9 Ru2 S5 C12 -126.6(4) . . . . ?
O8 Ru2 S5 C12 -106.9(11) . . . . ?
O3 Ru2 S5 C12 -40.5(4) . . . . ?
S6 Ru2 S5 C12 49.7(3) . . . . ?
S7 Ru2 S5 C12 143.4(3) . . . . ?
O9 Ru2 S5 C11 -15.2(4) . . . . ?
O8 Ru2 S5 C11 4.4(11) . . . . ?
O3 Ru2 S5 C11 70.8(4) . . . . ?
S6 Ru2 S5 C11 161.0(4) . . . . ?
S7 Ru2 S5 C11 -105.3(4) . . . . ?
O9 Ru2 S6 O6 177.1(14) . . . . ?
O8 Ru2 S6 O6 -155.3(3) . . . . ?
O3 Ru2 S6 O6 117.1(4) . . . . ?
S5 Ru2 S6 O6 28.1(3) . . . . ?
S7 Ru2 S6 O6 -65.5(3) . . . . ?
O9 Ru2 S6 C14 -57.5(15) . . . . ?
O8 Ru2 S6 C14 -29.9(4) . . . . ?
O3 Ru2 S6 C14 -117.5(4) . . . . ?
S5 Ru2 S6 C14 153.5(3) . . . . ?
S7 Ru2 S6 C14 59.9(3) . . . . ?
O9 Ru2 S6 C13 51.0(15) . . . . ?
O8 Ru2 S6 C13 78.5(4) . . . . ?
O3 Ru2 S6 C13 -9.1(4) . . . . ?
S5 Ru2 S6 C13 -98.0(4) . . . . ?
S7 Ru2 S6 C13 168.4(4) . . . . ?
O9 Ru2 S7 O7 84.7(4) . . . . ?
O8 Ru2 S7 O7 5.5(4) . . . . ?
O3 Ru2 S7 O7 56(2) . . . . ?
S6 Ru2 S7 O7 -88.9(3) . . . . ?
S5 Ru2 S7 O7 177.3(3) . . . . ?
O9 Ru2 S7 C16 -35.3(4) . . . . ?
O8 Ru2 S7 C16 -114.4(4) . . . . ?
O3 Ru2 S7 C16 -64(2) . . . . ?
S6 Ru2 S7 C16 151.1(4) . . . . ?
S5 Ru2 S7 C16 57.3(4) . . . . ?
O9 Ru2 S7 C15 -149.3(4) . . . . ?
O8 Ru2 S7 C15 131.6(4) . . . . ?
O3 Ru2 S7 C15 -178(21) . . . . ?
S6 Ru2 S7 C15 37.1(4) . . . . ?
S5 Ru2 S7 C15 -56.6(4) . . . . ?
O9 Ru2 O3 S8 -60.7(5) . . . . ?
O8 Ru2 O3 S8 18.6(5) . . . . ?
S6 Ru2 O3 S8 113.1(5) . . . . ?
S5 Ru2 O3 S8 -153.4(5) . . . . ?
S7 Ru2 O3 S8 -32(3) . . . . ?
Ru2 O3 S8 O10 -118.1(6) . . . . ?
Ru2 O3 S8 O11 17.5(7) . . . . ?
Ru2 O3 S8 C17 131.5(6) . . . . ?
O10 S8 C17 F2 -62.3(10) . . . . ?
O11 S8 C17 F2 174.2(8) . . . . ?
O3 S8 C17 F2 54.4(9) . . . . ?
O10 S8 C17 F3 174.0(7) . . . . ?
O11 S8 C17 F3 50.5(8) . . . . ?
O3 S8 C17 F3 -69.3(8) . . . . ?
O10 S8 C17 F1 58.9(9) . . . . ?
O11 S8 C17 F1 -64.6(9) . . . . ?
O3 S8 C17 F1 175.6(8) . . . . ?
O21 S20 C20 F21 -170(2) 8_575 . . . ?
O21 S20 C20 F21 -30(3) . . . . ?
O20 S20 C20 F21 80(2) . . . . ?
O21 S20 C20 F21 30(3) 8_575 . . 8_575 ?
O21 S20 C20 F21 170(2) . . . 8_575 ?
O20 S20 C20 F21 -80(2) . . . 8_575 ?
O21 S20 C20 F20 -70.3(11) 8_575 . . . ?
O21 S20 C20 F20 70.3(11) . . . . ?
O20 S20 C20 F20 180.000(2) . . . . ?
O31 S30 O31 O33 139(2) 8_575 . . . ?
O30 S30 O31 O33 10(3) . . . . ?
O33 S30 O31 O33 107(3) 8_575 . . . ?
O32 S30 O31 O33 -180(3) . . . . ?
C30 S30 O31 O33 -98(2) . . . . ?
O31 S30 O31 O32 -41(2) 8_575 . . . ?
O30 S30 O31 O32 -170(2) . . . . ?
O33 S30 O31 O32 -73(2) 8_575 . . . ?
O33 S30 O31 O32 180(3) . . . . ?
C30 S30 O31 O32 82(2) . . . . ?
O31 S30 C30 F33 139(2) 8_575 . . . ?
O31 S30 C30 F33 15(2) . . . . ?
O30 S30 C30 F33 -103(2) . . . . ?
O33 S30 C30 F33 176(2) 8_575 . . . ?
O33 S30 C30 F33 -22(3) . . . . ?
O32 S30 C30 F33 77(2) . . . . ?
O31 S30 C30 F33 -15(2) 8_575 . . 8_575 ?
O31 S30 C30 F33 -139(2) . . . 8_575 ?
O30 S30 C30 F33 103(2) . . . 8_575 ?
O33 S30 C30 F33 22(3) 8_575 . . 8_575 ?
O33 S30 C30 F33 -176(2) . . . 8_575 ?
O32 S30 C30 F33 -77(2) . . . 8_575 ?
O31 S30 C30 F32 -118.1(8) 8_575 . . . ?
O31 S30 C30 F32 118.1(8) . . . . ?
O30 S30 C30 F32 0.000(2) . . . . ?
O33 S30 C30 F32 -81.1(12) 8_575 . . . ?
O33 S30 C30 F32 81.1(12) . . . . ?
O32 S30 C30 F32 180.000(2) . . . . ?
O31 S30 C30 F31 -174.5(16) 8_575 . . . ?
O31 S30 C30 F31 62(2) . . . . ?
O30 S30 C30 F31 -56.4(16) . . . . ?
O33 S30 C30 F31 -137.5(18) 8_575 . . . ?
O33 S30 C30 F31 25(2) . . . . ?
O32 S30 C30 F31 123.6(16) . . . . ?
O31 S30 C30 F31 -62(2) 8_575 . . 8_575 ?
O31 S30 C30 F31 174.5(16) . . . 8_575 ?
O30 S30 C30 F31 56.4(16) . . . 8_575 ?
O33 S30 C30 F31 -25(2) 8_575 . . 8_575 ?
O33 S30 C30 F31 137.5(18) . . . 8_575 ?
O32 S30 C30 F31 -123.6(16) . . . 8_575 ?
O31 S30 C30 F30 61.9(8) 8_575 . . . ?
O31 S30 C30 F30 -61.9(8) . . . . ?
O30 S30 C30 F30 180.000(4) . . . . ?
O33 S30 C30 F30 98.9(12) 8_575 . . . ?
O33 S30 C30 F30 -98.9(12) . . . . ?
O32 S30 C30 F30 0.0 . . . . ?
F33 C30 F30 F33 -129(3) 8_575 . . . ?
F32 C30 F30 F33 -64.3(13) . . . . ?
F31 C30 F30 F33 6(2) . . . . ?
F31 C30 F30 F33 -134(3) 8_575 . . . ?
S30 C30 F30 F33 115.7(13) . . . . ?
F33 C30 F30 F33 129(3) . . . 8_575 ?
F32 C30 F30 F33 64.3(13) . . . 8_575 ?
F31 C30 F30 F33 134(3) . . . 8_575 ?
F31 C30 F30 F33 -6(2) 8_575 . . 8_575 ?
S30 C30 F30 F33 -115.7(13) . . . 8_575 ?
F33 C30 F31 F33 91(4) 8_575 . . . ?
F32 C30 F31 F33 156(5) . . . . ?
F31 C30 F31 F33 136(2) 8_575 . . . ?
F30 C30 F31 F33 -8(3) . . . . ?
S30 C30 F31 F33 -116(2) . . . . ?
F33 C30 F31 F32 -156(5) . . . . ?
F33 C30 F31 F32 -65(5) 8_575 . . . ?
F31 C30 F31 F32 -20(5) 8_575 . . . ?
F30 C30 F31 F32 -164(4) . . . . ?
S30 C30 F31 F32 88(4) . . . . ?
O33 O31 O32 O31 32(7) . . . 8_575 ?
S30 O31 O32 O31 32.4(16) . . . 8_575 ?
O33 O31 O32 S30 0(6) . . . . ?
O31 S30 O32 O31 -136(2) . . . 8_575 ?
O30 S30 O32 O31 -67.9(12) . . . 8_575 ?
O33 S30 O32 O31 0.0(19) 8_575 . . 8_575 ?
O33 S30 O32 O31 -135.9(14) . . . 8_575 ?
C30 S30 O32 O31 112.1(12) . . . 8_575 ?
O31 S30 O32 O31 136(2) 8_575 . . . ?
O30 S30 O32 O31 67.9(12) . . . . ?
O33 S30 O32 O31 135.9(14) 8_575 . . . ?
O33 S30 O32 O31 0.0(19) . . . . ?
C30 S30 O32 O31 -112.1(12) . . . . ?
O32 O31 O33 S30 0(5) . . . . ?
O31 S30 O33 O31 -59(3) 8_575 . . . ?
O30 S30 O33 O31 -171(3) . . . . ?
O33 S30 O33 O31 -107(3) 8_575 . . . ?
O32 S30 O33 O31 0(3) . . . . ?
C30 S30 O33 O31 96(2) . . . . ?
F33 F31 F32 F31 -2(9) . . . 8_575 ?
C30 F31 F32 F31 23(5) . . . 8_575 ?
F33 F31 F32 C30 -26(5) . . . . ?
F33 C30 F32 F31 17(3) . . . . ?
F33 C30 F32 F31 140(3) 8_575 . . . ?
F31 C30 F32 F31 157(5) 8_575 . . . ?
F30 C30 F32 F31 79(3) . . . . ?
S30 C30 F32 F31 -101(3) . . . . ?
F33 C30 F32 F31 -140(3) . . . 8_575 ?
F33 C30 F32 F31 -17(3) 8_575 . . 8_575 ?
F31 C30 F32 F31 -157(5) . . . 8_575 ?
F30 C30 F32 F31 -79(3) . . . 8_575 ?
S30 C30 F32 F31 101(3) . . . 8_575 ?
F32 F31 F33 C30 25(5) . . . . ?
F32 F31 F33 F30 33(6) . . . . ?
C30 F31 F33 F30 8(3) . . . . ?
F33 C30 F33 F31 -126(3) 8_575 . . . ?
F32 C30 F33 F31 -20(4) . . . . ?
F31 C30 F33 F31 -70(4) 8_575 . . . ?
F30 C30 F33 F31 173(3) . . . . ?
S30 C30 F33 F31 81(2) . . . . ?
F33 C30 F33 F30 61(3) 8_575 . . . ?
F32 C30 F33 F30 167(3) . . . . ?
F31 C30 F33 F30 -173(3) . . . . ?
F31 C30 F33 F30 117(4) 8_575 . . . ?
S30 C30 F33 F30 -92(2) . . . . ?
C30 F30 F33 F31 -8(3) . . . . ?
F33 F30 F33 F31 -43(4) 8_575 . . . ?
F33 F30 F33 C30 -34.9(18) 8_575 . . . ?
